data_4116403
loop_
_publ_author_name
'Munakata, Megumu'
'Wu, Liang Ping'
'Ning, Gui Ling'
'Kuroda-Sowa, Takayoshi'
'Maekawa, Masahiko'
'Suenaga, Yusaku'
'Maeno, Naoto'

_publ_section_title
;
 Construction of Metal Sandwich Systems Derived from Assembly of Silver(I)
 Complexes with Polycyclic Aromatic Compounds
;
_journal_coden_ASTM JACSAT
_journal_issue 21
_journal_name_full 'Journal of the American Chemical Society'
_journal_page_first 4968
_journal_page_last 4976
_journal_paper_doi 10.1021/ja983950h
_journal_volume 121
_journal_year 1999
_chemical_formula_sum 'C42 H24 Ag2 Cl2 O8'
_chemical_formula_weight 943.29
_space_group_IT_number 14
_symmetry_cell_setting monoclinic
_symmetry_Int_Tables_number 14
_symmetry_space_group_name_Hall '-P 2ybc'
_symmetry_space_group_name_H-M 'P 1 21/c 1'
_audit_creation_date 'Wed Mar 10 18:47:52 1999'
_audit_creation_method 'from TEXRAY.INF file'
_cell_angle_alpha 90
_cell_angle_beta 92.46(3)
_cell_angle_gamma 90
_cell_formula_units_Z 4
_cell_length_a 13.290(4)
_cell_length_b 31.599(5)
_cell_length_c 7.774(3)
_cell_measurement_reflns_used 25
_cell_measurement_temperature 296.2
_cell_measurement_theta_max 12.4
_cell_measurement_theta_min 10.3
_cell_volume 3261.7(17)
_computing_cell_refinement 'Rigaku/AFC Diffractometer Control'
_computing_data_collection 'Rigaku/AFC Diffractometer Control'
_computing_data_reduction teXsan
_computing_publication_material teXsan
_computing_structure_refinement teXsan
_computing_structure_solution SIR88
_diffrn_ambient_temperature 296.2
_diffrn_measurement_device_type 'Rigaku AFC7R'
_diffrn_measurement_method \w-2\q
_diffrn_orient_matrix_UB_11 0.06785
_diffrn_orient_matrix_UB_12 0.01241
_diffrn_orient_matrix_UB_13 -0.01901
_diffrn_orient_matrix_UB_21 -0.02843
_diffrn_orient_matrix_UB_22 0.02910
_diffrn_orient_matrix_UB_23 0.01204
_diffrn_orient_matrix_UB_31 0.01616
_diffrn_orient_matrix_UB_32 -0.00090
_diffrn_orient_matrix_UB_33 0.12677
_diffrn_radiation_detector 'scintillation counter'
_diffrn_radiation_monochromator graphite
_diffrn_radiation_source 'Rigaku rotating anode'
_diffrn_radiation_type 'Mo K\a'
_diffrn_radiation_wavelength 0.7107
_diffrn_reflns_av_R_equivalents 0.043
_diffrn_reflns_av_sigmaI/netI 0.135
_diffrn_reflns_limit_h_max 17
_diffrn_reflns_limit_h_min -17
_diffrn_reflns_limit_k_max 0
_diffrn_reflns_limit_k_min -41
_diffrn_reflns_limit_l_max 10
_diffrn_reflns_limit_l_min 0
_diffrn_reflns_number 8025
_diffrn_reflns_reduction_process 'Lp corrections applied'
_diffrn_reflns_theta_max 27.50
_diffrn_reflns_theta_min 2.00
_diffrn_standards_decay_% 1.04
_diffrn_standards_interval_count 150
_diffrn_standards_number 3
_exptl_absorpt_coefficient_mu 1.423
_exptl_absorpt_correction_type none
_exptl_crystal_colour brown
_exptl_crystal_density_diffrn 1.921
_exptl_crystal_description prismatic
_exptl_crystal_F_000 1872.00
_exptl_crystal_size_max 0.200
_exptl_crystal_size_mid 0.200
_exptl_crystal_size_min 0.100
_refine_diff_density_max 1.33
_refine_diff_density_min -0.99
_refine_ls_extinction_method none
_refine_ls_goodness_of_fit_ref 1.728
_refine_ls_hydrogen_treatment noref
_refine_ls_matrix_type full
_refine_ls_number_constraints 0
_refine_ls_number_parameters 487
_refine_ls_number_reflns 3794
_refine_ls_number_restraints 0
_refine_ls_R_factor_all 0.0561
_refine_ls_R_factor_gt 0.0561
_refine_ls_shift/su_max 0.0010
_refine_ls_shift/su_mean 0.0000
_refine_ls_structure_factor_coef F
_refine_ls_weighting_details 'w = 1/[\s^2^(Fo) + 0.00022|Fo|^2^]'
_refine_ls_weighting_scheme calc
_refine_ls_wR_factor_gt 0.0644
_refine_ls_wR_factor_ref 0.0644
_reflns_number_gt 3794
_reflns_number_total 7483
_reflns_threshold_expression >2.0sigma(I)
_cod_data_source_file ja983950h_6.cif
_cod_data_source_block '[Ag2(decacyclene)(ClO4)2(benzene)](4)'
_cod_depositor_comments
;
 Updated bibliographic information.

 Antanas Vaitkus,
 2019-10-09
;
_cod_original_cell_volume 3261(1)
_cod_original_sg_symbol_H-M 'P 21/c '
_cod_original_formula_sum 'C42 H24 Ag2 Cl2 O8 '
_cod_database_code 4116403

loop_
_symmetry_equiv_pos_as_xyz
x,y,z
-x,1/2+y,1/2-z
-x,-y,-z
x,1/2-y,1/2+z

loop_
_atom_site_label
_atom_site_type_symbol
_atom_site_fract_x
_atom_site_fract_y
_atom_site_fract_z
_atom_site_U_iso_or_equiv
_atom_site_adp_type
_atom_site_occupancy
_atom_site_calc_flag
Ag(1) Ag 0.08725(7) -0.07497(3) 0.26645(10) 0.0651(3) Uani 1.00 d
Ag(2) Ag 0.51772(6) -0.09517(3) 0.65922(9) 0.0583(2) Uani 1.00 d
Cl(1) Cl 0.2332(2) -0.00660(6) 0.0071(3) 0.0442(6) Uani 1.00 d
Cl(2) Cl 0.7509(2) -0.12820(9) 0.5529(5) 0.077(1) Uani 1.00 d
O(1) O 0.2202(6) -0.0329(2) -0.1400(8) 0.076(2) Uani 1.00 d
O(2) O 0.2310(5) -0.0322(2) 0.1608(8) 0.060(2) Uani 1.00 d
O(3) O 0.1552(6) 0.0238(2) 0.0104(9) 0.080(3) Uani 1.00 d
O(4) O 0.3280(6) 0.0142(3) 0.0043(10) 0.087(3) Uani 1.00 d
O(5) O 0.7105(9) -0.1017(3) 0.676(1) 0.152(5) Uani 1.00 d
O(6) O 0.8396(9) -0.1422(6) 0.601(2) 0.262(9) Uani 1.00 d
O(7) O 0.6893(10) -0.1610(5) 0.527(2) 0.197(7) Uani 1.00 d
O(8) O 0.762(2) -0.1071(4) 0.399(2) 0.232(8) Uani 1.00 d
C(1) C 0.1839(5) -0.1782(2) 0.5410(9) 0.029(2) Uani 1.00 d
C(2) C 0.0962(6) -0.1559(2) 0.5568(10) 0.039(2) Uani 1.00 d
C(3) C 0.1014(7) -0.1103(3) 0.558(1) 0.049(3) Uani 1.00 d
C(4) C 0.1881(7) -0.0886(2) 0.528(1) 0.045(3) Uani 1.00 d
C(5) C 0.2785(7) -0.1110(2) 0.4885(10) 0.041(2) Uani 1.00 d
C(6) C 0.3691(7) -0.0937(2) 0.433(1) 0.042(2) Uani 1.00 d
C(7) C 0.4462(7) -0.1205(3) 0.389(1) 0.045(3) Uani 1.00 d
C(8) C 0.4392(6) -0.1653(2) 0.4059(10) 0.035(2) Uani 1.00 d
C(9) C 0.3537(5) -0.1823(2) 0.4688(9) 0.028(2) Uani 1.00 d
C(10) C 0.2726(6) -0.1549(2) 0.5046(9) 0.032(2) Uani 1.00 d
C(11) C 0.4704(5) -0.2767(2) 0.4759(9) 0.030(2) Uani 1.00 d
C(12) C 0.5602(6) -0.2552(3) 0.497(1) 0.041(2) Uani 1.00 d
C(13) C 0.6508(6) -0.2794(3) 0.499(1) 0.053(3) Uani 1.00 d
C(14) C 0.6524(6) -0.3220(3) 0.478(1) 0.048(3) Uani 1.00 d
C(15) C 0.5616(6) -0.3451(3) 0.464(1) 0.040(2) Uani 1.00 d
C(16) C 0.5493(7) -0.3897(3) 0.463(1) 0.043(3) Uani 1.00 d
C(17) C 0.4544(7) -0.4076(2) 0.461(1) 0.043(2) Uani 1.00 d
C(18) C 0.3661(6) -0.3822(2) 0.465(1) 0.039(2) Uani 1.00 d
C(19) C 0.3743(5) -0.3391(2) 0.4660(9) 0.028(2) Uani 1.00 d
C(20) C 0.4717(6) -0.3215(2) 0.4628(10) 0.031(2) Uani 1.00 d
C(21) C 0.1230(5) -0.3329(2) 0.5322(9) 0.029(2) Uani 1.00 d
C(22) C 0.1085(6) -0.3746(2) 0.482(1) 0.035(2) Uani 1.00 d
C(23) C 0.0162(7) -0.3943(2) 0.510(1) 0.043(3) Uani 1.00 d
C(24) C -0.0606(7) -0.3751(3) 0.594(1) 0.048(3) Uani 1.00 d
C(25) C -0.0512(6) -0.3318(3) 0.643(1) 0.038(2) Uani 1.00 d
C(26) C -0.1237(6) -0.3066(3) 0.721(1) 0.049(3) Uani 1.00 d
C(27) C -0.1028(6) -0.2644(3) 0.754(1) 0.048(3) Uani 1.00 d
C(28) C -0.0134(6) -0.2444(3) 0.7060(10) 0.037(2) Uani 1.00 d
C(29) C 0.0581(5) -0.2683(2) 0.6278(9) 0.029(2) Uani 1.00 d
C(30) C 0.0399(5) -0.3122(2) 0.6022(9) 0.030(2) Uani 1.00 d
C(31) C 0.2127(5) -0.2234(2) 0.5374(9) 0.028(2) Uani 1.00 d
C(32) C 0.3157(5) -0.2259(2) 0.4934(9) 0.027(2) Uani 1.00 d
C(33) C 0.3630(5) -0.2647(2) 0.4850(9) 0.028(2) Uani 1.00 d
C(34) C 0.3042(5) -0.3030(2) 0.4854(9) 0.025(2) Uani 1.00 d
C(35) C 0.2022(5) -0.3007(2) 0.5185(9) 0.026(2) Uani 1.00 d
C(36) C 0.1589(5) -0.2605(2) 0.5629(9) 0.027(2) Uani 1.00 d
C(37) C 0.4180(8) 0.0167(3) 0.404(2) 0.063(3) Uani 1.00 d
C(38) C 0.5003(10) -0.0006(3) 0.322(1) 0.065(4) Uani 1.00 d
C(39) C 0.5845(9) -0.0173(3) 0.417(2) 0.066(4) Uani 1.00 d
C(40) C 0.9230(7) -0.0228(3) 0.406(1) 0.054(3) Uani 1.00 d
C(41) C 0.9248(7) -0.0226(3) 0.587(1) 0.055(3) Uani 1.00 d
C(42) C 1.0022(7) 0.0005(3) 0.679(1) 0.053(3) Uani 1.00 d
H(1) H 0.0293 -0.1762 0.5759 0.0943 Uiso 1.00 calc
H(2) H 0.0304 -0.1004 0.5851 0.0943 Uiso 1.00 calc
H(3) H 0.1914 -0.0604 0.5651 0.0943 Uiso 1.00 calc
H(4) H 0.3526 -0.0557 0.4504 0.0943 Uiso 1.00 calc
H(5) H 0.5052 -0.1091 0.3388 0.0943 Uiso 1.00 calc
H(6) H 0.5044 -0.1872 0.3987 0.0943 Uiso 1.00 calc
H(7) H 0.5622 -0.2220 0.5430 0.0943 Uiso 1.00 calc
H(8) H 0.7028 -0.2602 0.4618 0.0943 Uiso 1.00 calc
H(9) H 0.7138 -0.3342 0.4631 0.0943 Uiso 1.00 calc
H(10) H 0.6072 -0.4075 0.4643 0.0506 Uiso 1.00 calc
H(11) H 0.4687 -0.4389 0.4936 0.0943 Uiso 1.00 calc
H(12) H 0.2976 -0.3993 0.4649 0.0943 Uiso 1.00 calc
H(13) H 0.1674 -0.3907 0.4192 0.0943 Uiso 1.00 calc
H(14) H 0.0063 -0.4225 0.4695 0.0515 Uiso 1.00 calc
H(15) H -0.1275 -0.3876 0.6204 0.0943 Uiso 1.00 calc
H(16) H -0.1844 -0.3213 0.7545 0.0943 Uiso 1.00 calc
H(17) H -0.1620 -0.2478 0.8249 0.0943 Uiso 1.00 calc
H(18) H -0.0041 -0.2110 0.7433 0.0943 Uiso 1.00 calc

loop_
_atom_site_aniso_label
_atom_site_aniso_U_11
_atom_site_aniso_U_22
_atom_site_aniso_U_33
_atom_site_aniso_U_12
_atom_site_aniso_U_13
_atom_site_aniso_U_23
Ag(1) 0.0884(6) 0.0542(5) 0.0511(5) 0.0011(4) -0.0158(4) -0.0007(4)
Ag(2) 0.0624(5) 0.0641(5) 0.0479(4) -0.0164(4) -0.0049(3) 0.0039(4)
Cl(1) 0.056(1) 0.032(1) 0.044(1) 0.004(1) -0.006(1) 0.0000(9)
Cl(2) 0.065(2) 0.053(2) 0.116(3) -0.002(1) 0.045(2) -0.010(2)
O(1) 0.131(7) 0.044(4) 0.053(4) 0.014(4) -0.020(4) -0.012(3)
O(2) 0.075(5) 0.048(4) 0.056(4) -0.005(3) -0.003(3) 0.017(3)
O(3) 0.100(6) 0.078(5) 0.061(5) 0.051(5) 0.007(4) -0.001(4)
O(4) 0.080(5) 0.093(6) 0.087(6) -0.043(5) 0.000(4) 0.020(5)
O(5) 0.22(1) 0.090(7) 0.154(10) 0.029(8) 0.122(9) -0.016(7)
O(6) 0.096(9) 0.41(3) 0.28(2) 0.13(1) -0.04(1) -0.20(2)
O(7) 0.17(1) 0.22(1) 0.20(1) -0.14(1) 0.04(1) -0.02(1)
O(8) 0.43(3) 0.092(8) 0.19(1) 0.00(1) 0.21(2) 0.010(9)
C(1) 0.036(5) 0.024(4) 0.026(4) 0.003(3) -0.005(3) -0.005(3)
C(2) 0.054(5) 0.028(4) 0.036(5) 0.004(4) 0.003(4) 0.000(3)
C(3) 0.064(6) 0.041(5) 0.042(5) 0.029(5) 0.002(4) -0.006(4)
C(4) 0.070(7) 0.017(4) 0.046(5) 0.008(4) -0.014(5) -0.003(3)
C(5) 0.067(6) 0.026(4) 0.030(4) 0.004(4) -0.011(4) -0.005(3)
C(6) 0.065(6) 0.018(4) 0.043(5) -0.011(4) -0.003(4) 0.001(4)
C(7) 0.054(6) 0.037(5) 0.043(5) -0.023(4) -0.004(4) 0.004(4)
C(8) 0.040(5) 0.030(4) 0.036(4) -0.007(4) -0.002(4) 0.007(3)
C(9) 0.036(4) 0.017(4) 0.031(4) -0.003(3) -0.006(3) -0.004(3)
C(10) 0.041(5) 0.023(4) 0.032(4) -0.004(3) -0.008(3) -0.003(3)
C(11) 0.025(4) 0.035(4) 0.032(4) 0.006(3) 0.001(3) 0.003(3)
C(12) 0.027(4) 0.039(5) 0.056(6) -0.001(4) 0.004(4) 0.000(4)
C(13) 0.030(5) 0.064(7) 0.065(6) -0.013(4) 0.005(4) 0.000(5)
C(14) 0.031(5) 0.053(6) 0.061(6) 0.012(4) 0.003(4) -0.008(5)
C(15) 0.041(5) 0.037(5) 0.041(5) 0.018(4) -0.001(4) -0.007(4)
C(16) 0.050(6) 0.044(5) 0.034(5) 0.024(4) 0.005(4) 0.001(4)
C(17) 0.059(6) 0.029(4) 0.041(5) 0.019(4) -0.001(4) -0.002(4)
C(18) 0.040(5) 0.027(4) 0.049(5) -0.001(4) 0.003(4) -0.009(4)
C(19) 0.026(4) 0.026(4) 0.033(4) 0.004(3) 0.002(3) 0.001(3)
C(20) 0.034(4) 0.030(4) 0.031(4) 0.006(3) 0.002(3) -0.003(3)
C(21) 0.027(4) 0.030(4) 0.029(4) -0.007(3) -0.005(3) 0.004(3)
C(22) 0.044(5) 0.025(4) 0.037(4) -0.006(4) -0.003(4) 0.008(3)
C(23) 0.056(6) 0.026(4) 0.046(5) -0.014(4) -0.017(4) 0.012(4)
C(24) 0.038(5) 0.054(6) 0.052(6) -0.018(4) -0.006(4) 0.020(4)
C(25) 0.028(4) 0.042(5) 0.042(5) -0.012(4) -0.008(4) 0.013(4)
C(26) 0.025(4) 0.070(7) 0.053(6) -0.009(4) 0.004(4) 0.017(5)
C(27) 0.033(5) 0.063(6) 0.049(6) 0.010(4) 0.009(4) 0.002(5)
C(28) 0.029(4) 0.044(5) 0.037(5) 0.002(4) 0.000(3) 0.003(4)
C(29) 0.026(4) 0.029(4) 0.030(4) 0.000(3) -0.004(3) 0.001(3)
C(30) 0.029(4) 0.033(4) 0.027(4) -0.005(3) -0.002(3) 0.005(3)
C(31) 0.028(4) 0.023(4) 0.034(4) 0.002(3) -0.002(3) -0.003(3)
C(32) 0.026(4) 0.020(4) 0.034(4) -0.001(3) -0.002(3) 0.001(3)
C(33) 0.030(4) 0.023(4) 0.030(4) -0.001(3) 0.003(3) -0.001(3)
C(34) 0.027(4) 0.015(4) 0.033(4) -0.002(3) 0.005(3) 0.002(3)
C(35) 0.028(4) 0.018(4) 0.032(4) 0.003(3) 0.001(3) -0.003(3)
C(36) 0.024(4) 0.024(4) 0.033(4) 0.000(3) -0.003(3) 0.000(3)
C(37) 0.083(8) 0.028(5) 0.077(8) -0.028(5) -0.006(6) 0.006(5)
C(38) 0.117(10) 0.034(5) 0.044(6) -0.044(6) 0.003(6) 0.006(4)
C(39) 0.080(8) 0.034(5) 0.084(8) -0.023(5) 0.006(7) -0.001(5)
C(40) 0.055(6) 0.046(6) 0.059(6) 0.023(5) -0.006(5) 0.005(5)
C(41) 0.063(7) 0.039(5) 0.062(6) 0.024(5) 0.003(5) 0.000(5)
C(42) 0.057(6) 0.043(5) 0.058(6) 0.026(5) -0.001(5) -0.006(5)

loop_
_atom_type_symbol
_atom_type_description
_atom_type_scat_dispersion_real
_atom_type_scat_dispersion_imag
_atom_type_scat_source
Ag Ag -0.897 1.101
;International Tables for Crystallography
(1992, Vol. C, Tables 4.2.6.8 and 6.1.1.1)
;
Cl Cl 0.148 0.159
;International Tables for Crystallography
(1992, Vol. C, Tables 4.2.6.8 and 6.1.1.1)
;
O O 0.011 0.006
;International Tables for Crystallography
(1992, Vol. C, Tables 4.2.6.8 and 6.1.1.1)
;
C C 0.003 0.002
;International Tables for Crystallography
(1992, Vol. C, Tables 4.2.6.8 and 6.1.1.1)
;
H H 0.000 0.000
;International Tables for Crystallography
(1992, Vol. C, Table 6.1.1.2)
;

loop_
_geom_angle_atom_site_label_1
_geom_angle_atom_site_label_2
_geom_angle_atom_site_label_3
_geom_angle
_geom_angle_site_symmetry_1
_geom_angle_site_symmetry_2
_geom_angle_site_symmetry_3
_geom_angle_publ_flag
O(2) Ag(1) C(3) 120.2(3) 1_555 1_555 1_555 yes
O(2) Ag(1) C(4) 88.2(3) 1_555 1_555 1_555 yes
O(2) Ag(1) C(22) 86.7(2) 1_555 1_555 4_544 yes
O(2) Ag(1) C(23) 103.1(3) 1_555 1_555 4_544 yes
O(2) Ag(1) C(42) 85.9(3) 1_555 1_555 3_656 yes
C(3) Ag(1) C(4) 32.0(3) 1_555 1_555 1_555 yes
C(3) Ag(1) C(22) 117.4(2) 1_555 1_555 4_544 yes
C(3) Ag(1) C(23) 125.7(3) 1_555 1_555 4_544 yes
C(3) Ag(1) C(42) 105.2(3) 1_555 1_555 3_656 yes
C(4) Ag(1) C(22) 120.0(2) 1_555 1_555 4_544 yes
C(4) Ag(1) C(23) 144.7(3) 1_555 1_555 4_544 yes
C(4) Ag(1) C(42) 104.8(3) 1_555 1_555 3_656 yes
C(22) Ag(1) C(23) 30.6(3) 4_544 1_555 4_544 yes
C(22) Ag(1) C(42) 134.3(3) 4_544 1_555 3_656 yes
C(23) Ag(1) C(42) 109.2(3) 4_544 1_555 3_656 yes
O(5) Ag(2) C(6) 140.2(3) 1_555 1_555 1_555 yes
O(5) Ag(2) C(7) 112.0(3) 1_555 1_555 1_555 yes
O(5) Ag(2) C(16) 78.7(3) 1_555 1_555 4_545 yes
O(5) Ag(2) C(17) 109.0(3) 1_555 1_555 4_545 yes
O(5) Ag(2) C(37) 76.0(3) 1_555 1_555 3_656 yes
C(6) Ag(2) C(7) 31.9(3) 1_555 1_555 1_555 yes
C(6) Ag(2) C(16) 139.3(3) 1_555 1_555 4_545 yes
C(6) Ag(2) C(17) 110.8(3) 1_555 1_555 4_545 yes
C(6) Ag(2) C(37) 95.8(3) 1_555 1_555 3_656 yes
C(7) Ag(2) C(16) 146.0(3) 1_555 1_555 4_545 yes
C(7) Ag(2) C(17) 133.4(3) 1_555 1_555 4_545 yes
C(7) Ag(2) C(37) 105.4(3) 1_555 1_555 3_656 yes
C(16) Ag(2) C(17) 32.3(3) 4_545 1_555 4_545 yes
C(16) Ag(2) C(37) 108.5(3) 4_545 1_555 3_656 yes
C(17) Ag(2) C(37) 105.0(3) 4_545 1_555 3_656 yes
O(1) Cl(1) O(2) 109.4(4) 1_555 1_555 1_555 yes
O(1) Cl(1) O(3) 110.4(4) 1_555 1_555 1_555 yes
O(1) Cl(1) O(4) 109.6(5) 1_555 1_555 1_555 yes
O(2) Cl(1) O(3) 109.0(4) 1_555 1_555 1_555 yes
O(2) Cl(1) O(4) 108.7(4) 1_555 1_555 1_555 yes
O(3) Cl(1) O(4) 109.6(5) 1_555 1_555 1_555 yes
O(5) Cl(2) O(6) 112.2(9) 1_555 1_555 1_555 yes
O(5) Cl(2) O(7) 108.6(8) 1_555 1_555 1_555 yes
O(5) Cl(2) O(8) 111.2(7) 1_555 1_555 1_555 yes
O(6) Cl(2) O(7) 108(1) 1_555 1_555 1_555 yes
O(6) Cl(2) O(8) 106(1) 1_555 1_555 1_555 yes
O(7) Cl(2) O(8) 109(1) 1_555 1_555 1_555 yes
Ag(1) O(2) Cl(1) 128.0(4) 1_555 1_555 1_555 yes
Ag(2) O(5) Cl(2) 115.1(8) 1_555 1_555 1_555 yes
C(2) C(1) C(10) 117.6(7) 1_555 1_555 1_555 yes
C(2) C(1) C(31) 136.0(7) 1_555 1_555 1_555 yes
C(10) C(1) C(31) 106.2(6) 1_555 1_555 1_555 yes
C(1) C(2) C(3) 118.3(8) 1_555 1_555 1_555 yes
C(1) C(2) H(1) 113.8(7) 1_555 1_555 1_555 no
C(3) C(2) H(1) 127.8(8) 1_555 1_555 1_555 no
Ag(1) C(3) C(2) 115.6(5) 1_555 1_555 1_555 yes
Ag(1) C(3) C(4) 69.9(5) 1_555 1_555 1_555 yes
Ag(1) C(3) H(2) 90.8(5) 1_555 1_555 1_555 no
C(2) C(3) C(4) 122.5(8) 1_555 1_555 1_555 yes
C(2) C(3) H(2) 105.2(9) 1_555 1_555 1_555 no
C(4) C(3) H(2) 132.3(9) 1_555 1_555 1_555 no
Ag(1) C(4) C(3) 78.1(5) 1_555 1_555 1_555 yes
Ag(1) C(4) C(5) 110.2(5) 1_555 1_555 1_555 yes
Ag(1) C(4) H(3) 96.1(5) 1_555 1_555 1_555 no
C(3) C(4) C(5) 120.6(7) 1_555 1_555 1_555 yes
C(3) C(4) H(3) 116.8(9) 1_555 1_555 1_555 no
C(5) C(4) H(3) 120.2(9) 1_555 1_555 1_555 no
C(4) C(5) C(6) 127.6(7) 1_555 1_555 1_555 yes
C(4) C(5) C(10) 114.7(8) 1_555 1_555 1_555 yes
C(6) C(5) C(10) 117.7(8) 1_555 1_555 1_555 yes
Ag(2) C(6) C(5) 115.2(5) 1_555 1_555 1_555 yes
Ag(2) C(6) C(7) 66.9(5) 1_555 1_555 1_555 yes
Ag(2) C(6) H(4) 94.5(4) 1_555 1_555 1_555 no
C(5) C(6) C(7) 119.5(7) 1_555 1_555 1_555 yes
C(5) C(6) H(4) 100.8(7) 1_555 1_555 1_555 no
C(7) C(6) H(4) 139.5(8) 1_555 1_555 1_555 no
Ag(2) C(7) C(6) 81.2(5) 1_555 1_555 1_555 yes
Ag(2) C(7) C(8) 105.8(5) 1_555 1_555 1_555 yes
Ag(2) C(7) H(5) 86.0(5) 1_555 1_555 1_555 no
C(6) C(7) C(8) 122.0(8) 1_555 1_555 1_555 yes
C(6) C(7) H(5) 120.0(8) 1_555 1_555 1_555 no
C(8) C(7) H(5) 117.9(9) 1_555 1_555 1_555 no
C(7) C(8) C(9) 118.9(7) 1_555 1_555 1_555 yes
C(7) C(8) H(6) 123.9(7) 1_555 1_555 1_555 no
C(9) C(8) H(6) 115.8(6) 1_555 1_555 1_555 no
C(8) C(9) C(10) 118.7(7) 1_555 1_555 1_555 yes
C(8) C(9) C(32) 134.8(7) 1_555 1_555 1_555 yes
C(10) C(9) C(32) 106.0(6) 1_555 1_555 1_555 yes
C(1) C(10) C(5) 125.5(7) 1_555 1_555 1_555 yes
C(1) C(10) C(9) 111.3(6) 1_555 1_555 1_555 yes
C(5) C(10) C(9) 122.9(7) 1_555 1_555 1_555 yes
C(12) C(11) C(20) 119.2(7) 1_555 1_555 1_555 yes
C(12) C(11) C(33) 134.4(7) 1_555 1_555 1_555 yes
C(20) C(11) C(33) 105.9(6) 1_555 1_555 1_555 yes
C(11) C(12) C(13) 117.6(7) 1_555 1_555 1_555 yes
C(11) C(12) H(7) 120.9(7) 1_555 1_555 1_555 no
C(13) C(12) H(7) 119.9(7) 1_555 1_555 1_555 no
C(12) C(13) C(14) 123.3(8) 1_555 1_555 1_555 yes
C(12) C(13) H(8) 105.8(9) 1_555 1_555 1_555 no
C(14) C(13) H(8) 124.7(9) 1_555 1_555 1_555 no
C(13) C(14) C(15) 120.3(7) 1_555 1_555 1_555 yes
C(13) C(14) H(9) 116.7(9) 1_555 1_555 1_555 no
C(15) C(14) H(9) 122.7(9) 1_555 1_555 1_555 no
C(14) C(15) C(16) 127.8(7) 1_555 1_555 1_555 yes
C(14) C(15) C(20) 116.7(7) 1_555 1_555 1_555 yes
C(16) C(15) C(20) 115.4(8) 1_555 1_555 1_555 yes
Ag(2) C(16) C(15) 102.5(5) 4_544 1_555 1_555 yes
Ag(2) C(16) C(17) 77.8(5) 4_544 1_555 1_555 yes
Ag(2) C(16) H(10) 89.8(5) 4_544 1_555 1_555 no
C(15) C(16) C(17) 120.8(7) 1_555 1_555 1_555 yes
C(15) C(16) H(10) 119.6(9) 1_555 1_555 1_555 no
C(17) C(16) H(10) 119.5(8) 1_555 1_555 1_555 no
Ag(2) C(17) C(16) 70.0(5) 4_544 1_555 1_555 yes
Ag(2) C(17) C(18) 107.9(5) 4_544 1_555 1_555 yes
Ag(2) C(17) H(11) 101.2(5) 4_544 1_555 1_555 no
C(16) C(17) C(18) 121.5(7) 1_555 1_555 1_555 yes
C(16) C(17) H(11) 103.3(7) 1_555 1_555 1_555 no
C(18) C(17) H(11) 132.6(9) 1_555 1_555 1_555 no
C(17) C(18) C(19) 119.7(7) 1_555 1_555 1_555 yes
C(17) C(18) H(12) 115.0(7) 1_555 1_555 1_555 no
C(19) C(18) H(12) 125.3(7) 1_555 1_555 1_555 no
C(18) C(19) C(20) 117.9(7) 1_555 1_555 1_555 yes
C(18) C(19) C(34) 135.7(7) 1_555 1_555 1_555 yes
C(20) C(19) C(34) 106.2(6) 1_555 1_555 1_555 yes
C(11) C(20) C(15) 122.8(7) 1_555 1_555 1_555 yes
C(11) C(20) C(19) 112.3(6) 1_555 1_555 1_555 yes
C(15) C(20) C(19) 124.7(7) 1_555 1_555 1_555 yes
C(22) C(21) C(30) 116.6(7) 1_555 1_555 1_555 yes
C(22) C(21) C(35) 136.7(7) 1_555 1_555 1_555 yes
C(30) C(21) C(35) 106.3(6) 1_555 1_555 1_555 yes
Ag(1) C(22) C(21) 109.9(5) 4_545 1_555 1_555 yes
Ag(1) C(22) C(23) 59.6(4) 4_545 1_555 1_555 yes
Ag(1) C(22) H(13) 101.1(4) 4_545 1_555 1_555 no
C(21) C(22) C(23) 119.3(8) 1_555 1_555 1_555 yes
C(21) C(22) H(13) 119.1(7) 1_555 1_555 1_555 no
C(23) C(22) H(13) 121.6(7) 1_555 1_555 1_555 no
Ag(1) C(23) C(22) 89.8(5) 4_545 1_555 1_555 yes
Ag(1) C(23) C(24) 93.5(5) 4_545 1_555 1_555 yes
Ag(1) C(23) H(14) 86.6(5) 4_545 1_555 1_555 no
C(22) C(23) C(24) 123.4(7) 1_555 1_555 1_555 yes
C(22) C(23) H(14) 118.1(9) 1_555 1_555 1_555 no
C(24) C(23) H(14) 118.5(9) 1_555 1_555 1_555 no
C(23) C(24) C(25) 119.5(7) 1_555 1_555 1_555 yes
C(23) C(24) H(15) 127.1(9) 1_555 1_555 1_555 no
C(25) C(24) H(15) 113.3(9) 1_555 1_555 1_555 no
C(24) C(25) C(26) 127.1(8) 1_555 1_555 1_555 yes
C(24) C(25) C(30) 115.4(8) 1_555 1_555 1_555 yes
C(26) C(25) C(30) 117.4(7) 1_555 1_555 1_555 yes
C(25) C(26) C(27) 119.1(7) 1_555 1_555 1_555 yes
C(25) C(26) H(16) 115.9(9) 1_555 1_555 1_555 no
C(27) C(26) H(16) 124.9(10) 1_555 1_555 1_555 no
C(26) C(27) C(28) 123.3(8) 1_555 1_555 1_555 yes
C(26) C(27) H(17) 113.9(8) 1_555 1_555 1_555 no
C(28) C(27) H(17) 122.8(9) 1_555 1_555 1_555 no
C(27) C(28) C(29) 118.5(7) 1_555 1_555 1_555 yes
C(27) C(28) H(18) 116.6(7) 1_555 1_555 1_555 no
C(29) C(28) H(18) 124.8(7) 1_555 1_555 1_555 no
C(28) C(29) C(30) 118.7(7) 1_555 1_555 1_555 yes
C(28) C(29) C(36) 135.6(7) 1_555 1_555 1_555 yes
C(30) C(29) C(36) 105.6(6) 1_555 1_555 1_555 yes
C(21) C(30) C(25) 125.3(7) 1_555 1_555 1_555 yes
C(21) C(30) C(29) 112.0(6) 1_555 1_555 1_555 yes
C(25) C(30) C(29) 122.8(7) 1_555 1_555 1_555 yes
C(1) C(31) C(32) 108.0(6) 1_555 1_555 1_555 yes
C(1) C(31) C(36) 132.5(7) 1_555 1_555 1_555 yes
C(32) C(31) C(36) 119.5(6) 1_555 1_555 1_555 yes
C(9) C(32) C(31) 108.4(6) 1_555 1_555 1_555 yes
C(9) C(32) C(33) 131.4(7) 1_555 1_555 1_555 yes
C(31) C(32) C(33) 120.2(6) 1_555 1_555 1_555 yes
C(11) C(33) C(32) 132.2(6) 1_555 1_555 1_555 yes
C(11) C(33) C(34) 107.9(6) 1_555 1_555 1_555 yes
C(32) C(33) C(34) 119.9(6) 1_555 1_555 1_555 yes
C(19) C(34) C(33) 107.6(6) 1_555 1_555 1_555 yes
C(19) C(34) C(35) 132.8(6) 1_555 1_555 1_555 yes
C(33) C(34) C(35) 119.2(6) 1_555 1_555 1_555 yes
C(21) C(35) C(34) 133.0(6) 1_555 1_555 1_555 yes
C(21) C(35) C(36) 107.3(6) 1_555 1_555 1_555 yes
C(34) C(35) C(36) 119.5(6) 1_555 1_555 1_555 yes
C(29) C(36) C(31) 132.2(6) 1_555 1_555 1_555 yes
C(29) C(36) C(35) 108.2(6) 1_555 1_555 1_555 yes
C(31) C(36) C(35) 119.6(6) 1_555 1_555 1_555 yes
Ag(2) C(37) C(38) 91.0(6) 3_656 1_555 1_555 yes
Ag(2) C(37) C(39) 101.1(6) 3_656 1_555 3_656 yes
C(38) C(37) C(39) 120.8(10) 1_555 1_555 3_656 yes
C(37) C(38) C(39) 121.5(9) 1_555 1_555 1_555 yes
C(37) C(39) C(38) 117(1) 3_656 1_555 1_555 yes
C(41) C(40) C(42) 119.0(9) 1_555 1_555 3_756 yes
C(40) C(41) C(42) 118.9(9) 1_555 1_555 1_555 yes
Ag(1) C(42) C(40) 87.7(5) 3_656 1_555 3_756 yes
Ag(1) C(42) C(41) 102.3(5) 3_656 1_555 1_555 yes
C(40) C(42) C(41) 122.2(9) 3_756 1_555 1_555 yes

loop_
_geom_bond_atom_site_label_1
_geom_bond_atom_site_label_2
_geom_bond_distance
_geom_bond_site_symmetry_1
_geom_bond_site_symmetry_2
_geom_bond_publ_flag
Ag(1) O(2) 2.507(6) 1_555 1_555 yes
Ag(1) C(3) 2.528(9) 1_555 1_555 yes
Ag(1) C(4) 2.425(8) 1_555 1_555 yes
Ag(1) C(22) 2.753(7) 1_555 4_544 yes
Ag(1) C(23) 2.374(8) 1_555 4_544 yes
Ag(1) C(42) 2.679(8) 1_555 3_656 yes
Ag(2) O(5) 2.57(1) 1_555 1_555 yes
Ag(2) C(6) 2.586(9) 1_555 1_555 yes
Ag(2) C(7) 2.408(8) 1_555 1_555 yes
Ag(2) C(16) 2.431(8) 1_555 4_545 yes
Ag(2) C(17) 2.529(9) 1_555 4_545 yes
Ag(2) C(37) 2.674(8) 1_555 3_656 yes
Cl(1) O(1) 1.418(6) 1_555 1_555 yes
Cl(1) O(2) 1.445(6) 1_555 1_555 yes
Cl(1) O(3) 1.416(7) 1_555 1_555 yes
Cl(1) O(4) 1.423(7) 1_555 1_555 yes
Cl(2) O(5) 1.399(8) 1_555 1_555 yes
Cl(2) O(6) 1.30(1) 1_555 1_555 yes
Cl(2) O(7) 1.33(1) 1_555 1_555 yes
Cl(2) O(8) 1.38(1) 1_555 1_555 yes
C(1) C(2) 1.37(1) 1_555 1_555 yes
C(1) C(10) 1.43(1) 1_555 1_555 yes
C(1) C(31) 1.479(9) 1_555 1_555 yes
C(2) C(3) 1.45(1) 1_555 1_555 yes
C(3) C(4) 1.37(1) 1_555 1_555 yes
C(4) C(5) 1.44(1) 1_555 1_555 yes
C(5) C(6) 1.40(1) 1_555 1_555 yes
C(5) C(10) 1.40(1) 1_555 1_555 yes
C(6) C(7) 1.38(1) 1_555 1_555 yes
C(7) C(8) 1.43(1) 1_555 1_555 yes
C(8) C(9) 1.37(1) 1_555 1_555 yes
C(9) C(10) 1.42(1) 1_555 1_555 yes
C(9) C(32) 1.481(9) 1_555 1_555 yes
C(11) C(12) 1.38(1) 1_555 1_555 yes
C(11) C(20) 1.417(10) 1_555 1_555 yes
C(11) C(33) 1.482(10) 1_555 1_555 yes
C(12) C(13) 1.43(1) 1_555 1_555 yes
C(13) C(14) 1.36(1) 1_555 1_555 yes
C(14) C(15) 1.41(1) 1_555 1_555 yes
C(15) C(16) 1.42(1) 1_555 1_555 yes
C(15) C(20) 1.41(1) 1_555 1_555 yes
C(16) C(17) 1.38(1) 1_555 1_555 yes
C(17) C(18) 1.42(1) 1_555 1_555 yes
C(18) C(19) 1.366(10) 1_555 1_555 yes
C(19) C(20) 1.41(1) 1_555 1_555 yes
C(19) C(34) 1.484(10) 1_555 1_555 yes
C(21) C(22) 1.386(10) 1_555 1_555 yes
C(21) C(30) 1.41(1) 1_555 1_555 yes
C(21) C(35) 1.471(10) 1_555 1_555 yes
C(22) C(23) 1.40(1) 1_555 1_555 yes
C(23) C(24) 1.38(1) 1_555 1_555 yes
C(24) C(25) 1.42(1) 1_555 1_555 yes
C(25) C(26) 1.41(1) 1_555 1_555 yes
C(25) C(30) 1.41(1) 1_555 1_555 yes
C(26) C(27) 1.38(1) 1_555 1_555 yes
C(27) C(28) 1.41(1) 1_555 1_555 yes
C(28) C(29) 1.38(1) 1_555 1_555 yes
C(29) C(30) 1.419(10) 1_555 1_555 yes
C(29) C(36) 1.472(10) 1_555 1_555 yes
C(31) C(32) 1.428(9) 1_555 1_555 yes
C(31) C(36) 1.390(10) 1_555 1_555 yes
C(32) C(33) 1.380(9) 1_555 1_555 yes
C(33) C(34) 1.441(9) 1_555 1_555 yes
C(34) C(35) 1.393(9) 1_555 1_555 yes
C(35) C(36) 1.443(10) 1_555 1_555 yes
C(37) C(38) 1.40(1) 1_555 1_555 yes
C(37) C(39) 1.40(1) 1_555 3_656 yes
C(38) C(39) 1.42(1) 1_555 1_555 yes
C(40) C(41) 1.41(1) 1_555 1_555 yes
C(40) C(42) 1.40(1) 1_555 3_756 yes
C(41) C(42) 1.43(1) 1_555 1_555 yes

loop_
_geom_contact_atom_site_label_1
_geom_contact_atom_site_label_2
_geom_contact_distance
_geom_contact_site_symmetry_1
_geom_contact_site_symmetry_2
Ag(1) O(2) 2.507(6) 1_555 1_555
Ag(1) C(3) 2.528(9) 1_555 1_555
Ag(1) C(22) 2.753(7) 1_555 4_544
Ag(1) C(42) 2.679(8) 1_555 3_656
Ag(2) O(5) 2.57(1) 1_555 1_555
Ag(2) C(6) 2.586(9) 1_555 1_555
Ag(2) C(17) 2.529(9) 1_555 4_545
Ag(2) C(37) 2.674(8) 1_555 3_656
Ag(1) C(42) 2.679(8) 1_555 3_656
Ag(2) C(37) 2.674(8) 1_555 3_656
Ag(1) O(2) 2.507(6) 1_555 1_555
Ag(1) C(3) 2.528(9) 1_555 1_555
Ag(1) C(42) 2.679(8) 1_555 3_656
Ag(1) C(22) 2.753(7) 1_555 4_544
Ag(2) C(17) 2.529(9) 1_555 4_545
Ag(2) O(5) 2.57(1) 1_555 1_555
Ag(2) C(6) 2.586(9) 1_555 1_555
Ag(2) C(37) 2.674(8) 1_555 3_656
